data_4506526
loop_
_publ_author_name
'Rosokha, Sergiy V.'
'Vinakos, Michael K.'

_publ_section_title
;
 Hybrid Network Formation via Halogen Bonding of the Neutral
 Bromo-Substituted Organic Molecules with Anionic Metal--Bromide Complexes
;
_journal_issue 8
_journal_name_full 'Crystal Growth &amp; Design'
_journal_page_first 4149
_journal_paper_doi 10.1021/cg300654e
_journal_volume 12
_journal_year 2012
_chemical_formula_moiety '2(C16 H36 N), 2(C3 Br2 F6), Br4 Zn '
_chemical_formula_sum 'C38 H72 Br8 F12 N2 Zn'
_chemical_formula_weight 1489.63
_chemical_name_systematic
; 
 ? 
;
_space_group_IT_number 122
_symmetry_cell_setting tetragonal
_symmetry_space_group_name_Hall 'I -4 2bw'
_symmetry_space_group_name_H-M 'I -4 2 d'
_atom_sites_solution_hydrogens geom
_atom_sites_solution_primary direct
_atom_sites_solution_secondary difmap
_audit_creation_method SHELXL-97
_cell_angle_alpha 90.00
_cell_angle_beta 90.00
_cell_angle_gamma 90.00
_cell_formula_units_Z 4
_cell_length_a 15.0828(3)
_cell_length_b 15.0828(3)
_cell_length_c 24.7518(6)
_cell_measurement_reflns_used 9963
_cell_measurement_temperature 100(2)
_cell_measurement_theta_max 23.72
_cell_measurement_theta_min 2.52
_cell_volume 5630.8(2)
_computing_cell_refinement 'Bruker SAINT'
_computing_data_collection 'Bruker APEX2'
_computing_data_reduction 'Bruker SAINT'
_computing_molecular_graphics 'Bruker SHELXTL'
_computing_publication_material 'Bruker SHELXTL'
_computing_structure_refinement 'SHELXL-97 (Sheldrick, 2008)'
_computing_structure_solution 'SHELXS-97 (Sheldrick, 2008)'
_diffrn_ambient_temperature 100(2)
_diffrn_measured_fraction_theta_full 0.993
_diffrn_measured_fraction_theta_max 0.993
_diffrn_measurement_device_type 'Bruker APEX-II CCD'
_diffrn_measurement_method '\f and \w scans'
_diffrn_radiation_monochromator graphite
_diffrn_radiation_source 'fine-focus sealed tube'
_diffrn_radiation_type MoK\a
_diffrn_radiation_wavelength 0.71073
_diffrn_reflns_av_R_equivalents 0.1090
_diffrn_reflns_av_sigmaI/netI 0.0657
_diffrn_reflns_limit_h_max 20
_diffrn_reflns_limit_h_min -20
_diffrn_reflns_limit_k_max 20
_diffrn_reflns_limit_k_min -20
_diffrn_reflns_limit_l_max 34
_diffrn_reflns_limit_l_min -34
_diffrn_reflns_number 43675
_diffrn_reflns_theta_full 29.66
_diffrn_reflns_theta_max 29.66
_diffrn_reflns_theta_min 2.52
_diffrn_standards_number 0
_exptl_absorpt_coefficient_mu 6.180
_exptl_absorpt_correction_T_max 0.6616
_exptl_absorpt_correction_T_min 0.1952
_exptl_absorpt_correction_type integration
_exptl_absorpt_process_details face-indexed
_exptl_crystal_colour colourless
_exptl_crystal_density_diffrn 1.757
_exptl_crystal_density_method 'not measured'
_exptl_crystal_description columnar
_exptl_crystal_F_000 2928
_exptl_crystal_size_max 0.45
_exptl_crystal_size_mid 0.17
_exptl_crystal_size_min 0.09
_refine_diff_density_max 1.239
_refine_diff_density_min -0.986
_refine_diff_density_rms 0.385
_refine_ls_abs_structure_details 'Flack H D (1983), Acta Cryst. A39, 876-881'
_refine_ls_abs_structure_Flack -0.02(3)
_refine_ls_extinction_coef 0.0025(2)
_refine_ls_extinction_expression Fc^*^=kFc[1+0.001xFc^2^\l^3^/sin(2\q)]^-1/4^
_refine_ls_extinction_method SHELXL
_refine_ls_goodness_of_fit_ref 1.096
_refine_ls_hydrogen_treatment constr
_refine_ls_matrix_type full
_refine_ls_number_parameters 182
_refine_ls_number_reflns 3963
_refine_ls_number_restraints 0
_refine_ls_restrained_S_all 1.096
_refine_ls_R_factor_all 0.1018
_refine_ls_R_factor_gt 0.0507
_refine_ls_shift/su_max 0.002
_refine_ls_shift/su_mean 0.000
_refine_ls_structure_factor_coef Fsqd
_refine_ls_weighting_details 'calc w=1/[\s^2^(Fo^2^)+(0.0776P)^2^+0.9689P] where P=(Fo^2^+2Fc^2^)/3'
_refine_ls_weighting_scheme calc
_refine_ls_wR_factor_gt 0.1140
_refine_ls_wR_factor_ref 0.1422
_reflns_number_gt 2687
_reflns_number_total 3963
_reflns_threshold_expression >2sigma(I)
_cod_data_source_file cg300654e_si_002.cif
_cod_data_source_block n0727
_cod_depositor_comments
;
The following automatic conversions were performed:

'_symmetry_cell_setting' value 'Tetragonal' changed to 'tetragonal'
according to /home/saulius/struct/CIF-dictionaries/cif_core.dic
dictionary named 'cif_core.dic' version 2.4.2 from 2011-04-26.

Automatic conversion script
Id: cif_fix_values 1891 2012-01-12 08:04:46Z andrius 
;
_cod_original_sg_symbol_H-M I-42d
_cod_database_code 4506526

loop_
_symmetry_equiv_pos_as_xyz
'x, y, z'
'-x, -y, z'
'y, -x, -z'
'-y, x, -z'
'-x+1/2, y, -z+3/4'
'x+1/2, -y, -z+3/4'
'-y+1/2, -x, z+3/4'
'y+1/2, x, z+3/4'
'x+1/2, y+1/2, z+1/2'
'-x+1/2, -y+1/2, z+1/2'
'y+1/2, -x+1/2, -z+1/2'
'-y+1/2, x+1/2, -z+1/2'
'-x+1, y+1/2, -z+5/4'
'x+1, -y+1/2, -z+5/4'
'-y+1, -x+1/2, z+5/4'
'y+1, x+1/2, z+5/4'

loop_
_atom_site_label
_atom_site_type_symbol
_atom_site_fract_x
_atom_site_fract_y
_atom_site_fract_z
_atom_site_U_iso_or_equiv
_atom_site_adp_type
_atom_site_occupancy
_atom_site_symmetry_multiplicity
_atom_site_calc_flag
_atom_site_refinement_flags
_atom_site_disorder_assembly
_atom_site_disorder_group
Br1 Br 0.88284(4) 0.44497(4) 0.69333(3) 0.0408(2) Uani 1 1 d . . .
Br2 Br 0.70198(6) 0.33430(7) 0.67094(4) 0.0660(3) Uani 1 1 d . . .
Zn1 Zn 1.0000 0.5000 0.7500 0.0296(3) Uani 1 4 d S . .
F1 F 0.5972(4) 0.1788(5) 0.6802(2) 0.0916(19) Uani 1 1 d . . .
F2 F 0.5150(9) 0.4018(9) 0.6578(5) 0.090(4) Uani 0.50 1 d P . .
F3 F 0.5257(8) 0.3173(11) 0.7267(5) 0.109(5) Uani 0.50 1 d P . .
F4 F 0.4451(8) 0.2772(12) 0.6588(7) 0.130(7) Uani 0.50 1 d P . .
F5 F 0.5206(5) 0.3171(10) 0.6635(5) 0.147(6) Uani 0.50 1 d P . .
N1 N 0.8804(6) 0.7500 0.6250 0.0396(18) Uani 1 2 d S . .
C1 C 0.6006(6) 0.2701(12) 0.6473(7) 0.145(8) Uani 1 1 d . . .
C2 C 0.5206(5) 0.3171(10) 0.6635(5) 0.147(6) Uani 0.50 1 d P . .
C3 C 0.8247(5) 0.6681(5) 0.6326(3) 0.0491(17) Uani 1 1 d . . .
H3A H 0.8651 0.6168 0.6367 0.059 Uiso 1 1 calc R . .
H3B H 0.7916 0.6743 0.6669 0.059 Uiso 1 1 calc R . .
C4 C 0.7596(7) 0.6469(5) 0.5888(3) 0.061(2) Uani 1 1 d . . .
H4A H 0.7922 0.6326 0.5552 0.073 Uiso 1 1 calc R . .
H4B H 0.7225 0.6998 0.5816 0.073 Uiso 1 1 calc R . .
C5 C 0.7003(6) 0.5700(6) 0.6033(3) 0.065(2) Uani 1 1 d . . .
H5A H 0.7376 0.5171 0.6100 0.078 Uiso 1 1 calc R . .
H5B H 0.6687 0.5840 0.6373 0.078 Uiso 1 1 calc R . .
C6 C 0.6333(8) 0.5484(8) 0.5604(4) 0.085(3) Uani 1 1 d . . .
H6A H 0.5924 0.5984 0.5561 0.128 Uiso 1 1 calc R . .
H6B H 0.5999 0.4954 0.5710 0.128 Uiso 1 1 calc R . .
H6C H 0.6639 0.5372 0.5261 0.128 Uiso 1 1 calc R . .
C7 C 0.9379(5) 0.7421(6) 0.5747(3) 0.0503(18) Uani 1 1 d . . .
H7A H 0.8985 0.7263 0.5442 0.060 Uiso 1 1 calc R A 1
H7B H 0.9623 0.8017 0.5669 0.060 Uiso 1 1 calc R A 1
C8 C 1.0145(14) 0.6776(14) 0.5744(7) 0.051(5) Uani 0.52(3) 1 d P B 1
H8A H 0.9917 0.6167 0.5799 0.061 Uiso 0.52(3) 1 calc PR B 1
H8B H 1.0550 0.6916 0.6047 0.061 Uiso 0.52(3) 1 calc PR B 1
C9 C 1.0656(14) 0.6814(13) 0.5217(6) 0.043(5) Uani 0.52(3) 1 d P B 1
H9A H 1.0912 0.7414 0.5170 0.052 Uiso 0.52(3) 1 calc PR B 1
H9B H 1.0247 0.6702 0.4912 0.052 Uiso 0.52(3) 1 calc PR B 1
C10 C 1.1417(12) 0.6108(15) 0.5212(8) 0.068(6) Uani 0.52(3) 1 d P B 1
H10A H 1.1901 0.6306 0.5448 0.102 Uiso 0.52(3) 1 calc PR B 1
H10B H 1.1640 0.6036 0.4843 0.102 Uiso 0.52(3) 1 calc PR B 1
H10C H 1.1188 0.5540 0.5343 0.102 Uiso 0.52(3) 1 calc PR B 1
C8A C 0.9754(16) 0.6413(15) 0.5708(6) 0.046(5) Uani 0.48(3) 1 d P B 2
H8C H 1.0086 0.6265 0.6041 0.055 Uiso 0.48(3) 1 calc PR B 2
H8D H 0.9253 0.5993 0.5674 0.055 Uiso 0.48(3) 1 calc PR B 2
C9A C 1.0364(14) 0.6332(18) 0.5216(8) 0.059(6) Uani 0.48(3) 1 d P B 2
H9C H 1.0460 0.5696 0.5137 0.071 Uiso 0.48(3) 1 calc PR B 2
H9D H 1.0065 0.6599 0.4899 0.071 Uiso 0.48(3) 1 calc PR B 2
C10A C 1.1243(17) 0.6769(16) 0.5291(9) 0.067(7) Uani 0.48(3) 1 d P B 2
H10D H 1.1287 0.7003 0.5659 0.100 Uiso 0.48(3) 1 calc PR B 2
H10E H 1.1304 0.7257 0.5031 0.100 Uiso 0.48(3) 1 calc PR B 2
H10F H 1.1717 0.6336 0.5231 0.100 Uiso 0.48(3) 1 calc PR B 2

loop_
_atom_site_aniso_label
_atom_site_aniso_U_11
_atom_site_aniso_U_22
_atom_site_aniso_U_33
_atom_site_aniso_U_23
_atom_site_aniso_U_13
_atom_site_aniso_U_12
Br1 0.0364(4) 0.0395(4) 0.0464(4) -0.0094(3) -0.0121(3) 0.0044(3)
Br2 0.0538(5) 0.0751(6) 0.0691(6) -0.0294(5) 0.0047(4) -0.0134(4)
Zn1 0.0287(4) 0.0287(4) 0.0314(7) 0.000 0.000 0.000
F1 0.093(4) 0.099(4) 0.083(4) 0.002(4) 0.036(3) -0.027(4)
F2 0.076(8) 0.093(9) 0.101(9) 0.017(8) -0.031(7) -0.007(7)
F3 0.083(9) 0.155(13) 0.088(8) 0.024(9) 0.036(6) 0.058(9)
F4 0.038(6) 0.146(14) 0.206(17) -0.077(13) 0.025(8) -0.014(7)
F5 0.047(5) 0.205(13) 0.189(12) -0.116(11) 0.020(5) -0.018(6)
N1 0.051(5) 0.038(4) 0.029(4) 0.012(3) 0.000 0.000
C1 0.041(5) 0.183(15) 0.212(17) -0.156(14) 0.025(7) -0.024(7)
C2 0.047(5) 0.205(13) 0.189(12) -0.116(11) 0.020(5) -0.018(6)
C3 0.068(5) 0.043(4) 0.036(3) 0.004(3) -0.011(3) -0.001(4)
C4 0.084(6) 0.049(4) 0.050(5) 0.001(3) -0.020(4) -0.013(4)
C5 0.072(6) 0.071(6) 0.054(4) 0.006(4) -0.002(4) -0.011(5)
C6 0.089(7) 0.097(8) 0.070(6) 0.003(6) -0.030(6) -0.028(6)
C7 0.061(4) 0.060(4) 0.030(3) 0.008(3) 0.002(3) 0.020(4)
C8 0.051(11) 0.058(12) 0.044(8) 0.022(8) -0.006(7) 0.004(9)
C9 0.052(11) 0.031(9) 0.046(8) 0.007(7) -0.007(7) 0.011(9)
C10 0.065(11) 0.071(15) 0.068(11) -0.012(10) 0.006(8) 0.027(10)
C8A 0.053(12) 0.060(12) 0.025(7) 0.006(7) 0.000(7) 0.008(8)
C9A 0.054(12) 0.052(13) 0.071(12) 0.011(10) 0.005(9) 0.025(11)
C10A 0.068(15) 0.066(17) 0.066(12) -0.015(10) 0.001(11) -0.014(13)

loop_
_atom_type_symbol
_atom_type_description
_atom_type_scat_dispersion_real
_atom_type_scat_dispersion_imag
_atom_type_scat_source
C C 0.0033 0.0016 'International Tables Vol C Tables 4.2.6.8 and 6.1.1.4'
H H 0.0000 0.0000 'International Tables Vol C Tables 4.2.6.8 and 6.1.1.4'
F F 0.0171 0.0103 'International Tables Vol C Tables 4.2.6.8 and 6.1.1.4'
Zn Zn 0.2839 1.4301 'International Tables Vol C Tables 4.2.6.8 and 6.1.1.4'
Br Br -0.2901 2.4595 'International Tables Vol C Tables 4.2.6.8 and 6.1.1.4'
N N 0.0061 0.0033 'International Tables Vol C Tables 4.2.6.8 and 6.1.1.4'

loop_
_geom_angle_atom_site_label_1
_geom_angle_atom_site_label_2
_geom_angle_atom_site_label_3
_geom_angle
_geom_angle_site_symmetry_1
_geom_angle_site_symmetry_3
Br1 Zn1 Br1 109.905(17) 11_566 2_765
Br1 Zn1 Br1 108.61(3) 11_566 12_646
Br1 Zn1 Br1 109.905(17) 2_765 12_646
Br1 Zn1 Br1 109.906(17) 11_566 .
Br1 Zn1 Br1 108.61(3) 2_765 .
Br1 Zn1 Br1 109.904(17) 12_646 .
F2 F5 F4 113.1(14) . .
F2 F5 C1 120.5(14) . .
F4 F5 C1 118.6(12) . .
F2 F5 F3 96.3(10) . .
F4 F5 F3 97.7(13) . .
C1 F5 F3 103.7(13) . .
C3 N1 C3 112.2(8) . 14_465
C3 N1 C7 110.9(5) . .
C3 N1 C7 106.3(4) 14_465 .
C3 N1 C7 106.3(4) . 14_465
C3 N1 C7 110.9(5) 14_465 14_465
C7 N1 C7 110.5(8) . 14_465
C1 C1 F5 118.5(12) 14_455 .
C1 C1 F1 91.9(19) 14_455 .
F5 C1 F1 104.5(12) . .
C1 C1 Br2 121.0(10) 14_455 .
F5 C1 Br2 109.4(8) . .
F1 C1 Br2 107.9(10) . .
C4 C3 N1 116.8(6) . .
C4 C3 H3A 108.1 . .
N1 C3 H3A 108.1 . .
C4 C3 H3B 108.1 . .
N1 C3 H3B 108.1 . .
H3A C3 H3B 107.3 . .
C3 C4 C5 112.3(7) . .
C3 C4 H4A 109.1 . .
C5 C4 H4A 109.1 . .
C3 C4 H4B 109.1 . .
C5 C4 H4B 109.1 . .
H4A C4 H4B 107.9 . .
C6 C5 C4 113.3(8) . .
C6 C5 H5A 108.9 . .
C4 C5 H5A 108.9 . .
C6 C5 H5B 108.9 . .
C4 C5 H5B 108.9 . .
H5A C5 H5B 107.7 . .
C5 C6 H6A 109.5 . .
C5 C6 H6B 109.5 . .
H6A C6 H6B 109.5 . .
C5 C6 H6C 109.5 . .
H6A C6 H6C 109.5 . .
H6B C6 H6C 109.5 . .
C8 C7 N1 119.4(8) . .
C8 C7 C8A 29.7(8) . .
N1 C7 C8A 108.7(8) . .
C8 C7 H7A 107.5 . .
N1 C7 H7A 107.5 . .
C8A C7 H7A 86.5 . .
C8 C7 H7B 107.5 . .
N1 C7 H7B 107.5 . .
C8A C7 H7B 135.2 . .
H7A C7 H7B 107.0 . .
C7 C8 C9 111.6(11) . .
C7 C8 H8A 109.3 . .
C9 C8 H8A 109.3 . .
C7 C8 H8B 109.3 . .
C9 C8 H8B 109.3 . .
H8A C8 H8B 108.0 . .
C8 C9 C10 110.7(13) . .
C8 C9 H9A 109.5 . .
C10 C9 H9A 109.5 . .
C8 C9 H9B 109.5 . .
C10 C9 H9B 109.5 . .
H9A C9 H9B 108.1 . .
C9 C10 H10A 109.5 . .
C9 C10 H10B 109.5 . .
H10A C10 H10B 109.5 . .
C9 C10 H10C 109.5 . .
H10A C10 H10C 109.5 . .
H10B C10 H10C 109.5 . .
C9A C8A C7 109.3(14) . .
C9A C8A H8C 109.8 . .
C7 C8A H8C 109.8 . .
C9A C8A H8D 109.8 . .
C7 C8A H8D 109.8 . .
H8C C8A H8D 108.3 . .
C10A C9A C8A 113.6(19) . .
C10A C9A H9C 108.8 . .
C8A C9A H9C 108.9 . .
C10A C9A H9D 108.9 . .
C8A C9A H9D 108.9 . .
H9C C9A H9D 107.7 . .
C9A C10A H10D 109.5 . .
C9A C10A H10E 109.5 . .
H10D C10A H10E 109.5 . .
C9A C10A H10F 109.5 . .
H10D C10A H10F 109.5 . .
H10E C10A H10F 109.5 . .

loop_
_geom_bond_atom_site_label_1
_geom_bond_atom_site_label_2
_geom_bond_distance
_geom_bond_site_symmetry_2
Br1 Zn1 2.4041(6) .
Br2 C1 1.903(10) .
Zn1 Br1 2.4040(6) 11_566
Zn1 Br1 2.4040(6) 2_765
Zn1 Br1 2.4040(6) 12_646
F1 C1 1.60(2) .
F2 F5 1.289(18) .
F3 F5 1.566(17) .
F4 F5 1.292(15) .
F5 C1 1.456(14) .
N1 C3 1.506(8) .
N1 C3 1.506(8) 14_465
N1 C7 1.522(9) .
N1 C7 1.522(9) 14_465
C1 C1 1.26(2) 14_455
C3 C4 1.498(10) .
C3 H3A 0.9900 .
C3 H3B 0.9900 .
C4 C5 1.508(12) .
C4 H4A 0.9900 .
C4 H4B 0.9900 .
C5 C6 1.503(12) .
C5 H5A 0.9900 .
C5 H5B 0.9900 .
C6 H6A 0.9800 .
C6 H6B 0.9800 .
C6 H6C 0.9800 .
C7 C8 1.510(18) .
C7 C8A 1.62(2) .
C7 H7A 0.9900 .
C7 H7B 0.9900 .
C8 C9 1.52(2) .
C8 H8A 0.9900 .
C8 H8B 0.9900 .
C9 C10 1.57(2) .
C9 H9A 0.9900 .
C9 H9B 0.9900 .
C10 H10A 0.9800 .
C10 H10B 0.9800 .
C10 H10C 0.9800 .
C8A C9A 1.53(3) .
C8A H8C 0.9900 .
C8A H8D 0.9900 .
C9A C10A 1.49(3) .
C9A H9C 0.9900 .
C9A H9D 0.9900 .
C10A H10D 0.9800 .
C10A H10E 0.9800 .
C10A H10F 0.9800 .

loop_
_geom_torsion_atom_site_label_1
_geom_torsion_atom_site_label_2
_geom_torsion_atom_site_label_3
_geom_torsion_atom_site_label_4
_geom_torsion
_geom_torsion_site_symmetry_1
_geom_torsion_site_symmetry_4
F2 F5 C1 C1 -101(3) . 14_455
F4 F5 C1 C1 47(4) . 14_455
F3 F5 C1 C1 153(3) . 14_455
F2 F5 C1 F1 159.1(12) . .
F4 F5 C1 F1 -53.8(19) . .
F3 F5 C1 F1 53.1(11) . .
F2 F5 C1 Br2 44(2) . .
F4 F5 C1 Br2 -169.1(16) . .
F3 F5 C1 Br2 -62.2(17) . .
C3 N1 C3 C4 56.9(6) 14_465 .
C7 N1 C3 C4 -61.7(9) . .
C7 N1 C3 C4 178.2(7) 14_465 .
N1 C3 C4 C5 -173.5(7) . .
C3 C4 C5 C6 179.0(9) . .
C3 N1 C7 C8 -70.2(14) . .
C3 N1 C7 C8 167.7(13) 14_465 .
C7 N1 C7 C8 47.3(12) 14_465 .
C3 N1 C7 C8A -39.8(12) . .
C3 N1 C7 C8A -161.9(11) 14_465 .
C7 N1 C7 C8A 77.7(10) 14_465 .
N1 C7 C8 C9 -178.1(13) . .
C8A C7 C8 C9 106(3) . .
C7 C8 C9 C10 -177(2) . .
C8 C7 C8A C9A -61(2) . .
N1 C7 C8A C9A -177.8(13) . .
C7 C8A C9A C10A 74(2) . .
